data_4346831
loop_
_publ_author_name
'Yan, Zhi-Hao'
'Li, Xiao-Yu'
'Liu, Li-Wei'
'Yu, Si-Qi'
'Wang, Xing-Po'
'Sun, Di'

_publ_section_title
;
 Single-Crystal to Single-Crystal Phase Transition and Segmented
 Thermochromic Luminescence in a Dynamic 3D Interpenetrated Ag(I)
 Coordination Network.
;
_journal_issue 3
_journal_name_full 'Inorganic chemistry'
_journal_page_first 1096
_journal_page_last 1101
_journal_paper_doi 10.1021/acs.inorgchem.5b02200
_journal_volume 55
_journal_year 2016
_chemical_formula_moiety 'C12 H8 Ag2 N2 O4, H2 O'
_chemical_formula_sum 'C12 H10 Ag2 N2 O5'
_chemical_formula_weight 477.96
_space_group_crystal_system orthorhombic
_space_group_IT_number 56
_space_group_name_Hall '-P 2ab 2ac'
_space_group_name_H-M_alt 'P c c n'
_atom_sites_solution_hydrogens geom
_atom_sites_solution_primary direct
_atom_sites_solution_secondary difmap
_audit_creation_method SHELXL-97
_cell_angle_alpha 90.00
_cell_angle_beta 90.00
_cell_angle_gamma 90.00
_cell_formula_units_Z 32
_cell_length_a 14.2327(13)
_cell_length_b 23.828(2)
_cell_length_c 30.749(3)
_cell_measurement_temperature 93(2)
_cell_volume 10428.1(16)
_computing_structure_refinement 'SHELXL-97 (Sheldrick, 1997)'
_computing_structure_solution 'SHELXS-97 (Sheldrick, 1990)'
_diffrn_ambient_temperature 93(2)
_diffrn_measured_fraction_theta_full 0.985
_diffrn_measured_fraction_theta_max 0.985
_diffrn_measurement_device_type 'Bruker Apex II'
_diffrn_radiation_monochromator graphite
_diffrn_radiation_source 'fine-focus sealed tube'
_diffrn_radiation_type MoK\a
_diffrn_radiation_wavelength 0.71073
_diffrn_reflns_av_R_equivalents 0.0362
_diffrn_reflns_av_sigmaI/netI 0.0260
_diffrn_reflns_limit_h_max 16
_diffrn_reflns_limit_h_min -16
_diffrn_reflns_limit_k_max 27
_diffrn_reflns_limit_k_min -28
_diffrn_reflns_limit_l_max 27
_diffrn_reflns_limit_l_min -36
_diffrn_reflns_number 48316
_diffrn_reflns_theta_full 25.00
_diffrn_reflns_theta_max 25.00
_diffrn_reflns_theta_min 1.32
_exptl_absorpt_coefficient_mu 3.027
_exptl_absorpt_correction_T_max 0.5827
_exptl_absorpt_correction_T_min 0.5182
_exptl_absorpt_correction_type multi-scan
_exptl_absorpt_process_details sadabs
_exptl_crystal_colour colorless
_exptl_crystal_density_diffrn 2.435
_exptl_crystal_density_method 'not measured'
_exptl_crystal_description rod
_exptl_crystal_F_000 7360
_exptl_crystal_size_max 0.25
_exptl_crystal_size_mid 0.20
_exptl_crystal_size_min 0.20
_refine_diff_density_max 2.893
_refine_diff_density_min -2.015
_refine_diff_density_rms 0.341
_refine_ls_extinction_method none
_refine_ls_goodness_of_fit_ref 1.320
_refine_ls_hydrogen_treatment constr
_refine_ls_matrix_type full
_refine_ls_number_parameters 757
_refine_ls_number_reflns 9044
_refine_ls_number_restraints 126
_refine_ls_restrained_S_all 1.313
_refine_ls_R_factor_all 0.1024
_refine_ls_R_factor_gt 0.0999
_refine_ls_shift/su_max 0.001
_refine_ls_shift/su_mean 0.000
_refine_ls_structure_factor_coef Fsqd
_refine_ls_weighting_details 'calc w=1/[\s^2^(Fo^2^)+(0.0000P)^2^+910.2868P] where P=(Fo^2^+2Fc^2^)/3'
_refine_ls_weighting_scheme calc
_refine_ls_wR_factor_gt 0.2261
_refine_ls_wR_factor_ref 0.2271
_reflns_number_gt 8643
_reflns_number_total 9044
_reflns_threshold_expression >2sigma(I)
_cod_data_source_file ic5b02200_si_002.cif
_cod_data_source_block p-93K
_cod_depositor_comments
;
The following automatic conversions were performed:

data item '_geom_bond_publ_flag' value 'Y' was changed to 'y' in
accordance with the
/home/saulius/struct/COD-crude-data/automatic-downloads/DataCite-retrospective/ACS/depositions/lib/dictionaries/cif_core.dic
dictionary named 'cif_core.dic' version 2.4.2 last updated on
2011-04-26 (11 times).

Automatic conversion script
Id: cif_fix_values 6909 2019-04-08 15:41:33Z antanas 
;
_cod_database_code 4346831

loop_
_symmetry_equiv_pos_as_xyz
'x, y, z'
'-x+1/2, -y+1/2, z'
'x+1/2, -y, -z+1/2'
'-x, y+1/2, -z+1/2'
'-x, -y, -z'
'x-1/2, y-1/2, -z'
'-x-1/2, y, z-1/2'
'x, -y-1/2, z-1/2'

loop_
_atom_site_label
_atom_site_type_symbol
_atom_site_fract_x
_atom_site_fract_y
_atom_site_fract_z
_atom_site_U_iso_or_equiv
_atom_site_adp_type
_atom_site_occupancy
_atom_site_symmetry_multiplicity
_atom_site_calc_flag
_atom_site_refinement_flags
Ag1 Ag 0.35133(11) 0.76627(6) 0.71115(4) 0.0226(3) Uani 1 1 d .
Ag2 Ag 0.41314(10) 0.72192(6) 0.78924(4) 0.0199(3) Uani 1 1 d .
Ag3 Ag 0.61199(10) 0.76085(5) 0.78330(4) 0.0205(3) Uani 1 1 d .
Ag4 Ag 0.65848(10) 0.72246(6) 0.70019(4) 0.0192(3) Uani 1 1 d .
Ag5 Ag 0.49913(13) 0.56024(6) 0.47074(5) 0.0309(4) Uani 1 1 d .
Ag6 Ag 0.30040(12) 0.93458(6) 1.01933(5) 0.0274(4) Uani 1 1 d .
Ag7 Ag 0.24829(15) 1.04849(6) 0.99359(5) 0.0350(4) Uani 1 1 d .
Ag8 Ag 0.52272(17) 0.55544(7) 0.98556(5) 0.0454(5) Uani 1 1 d .
O1 O 0.2759(9) 0.8266(5) 0.7534(5) 0.027(3) Uani 1 1 d .
O2 O 0.3407(9) 0.7971(5) 0.8162(4) 0.020(3) Uani 1 1 d .
O3 O 0.2824(10) 0.9095(5) 0.9497(4) 0.024(3) Uani 1 1 d .
O4 O 0.1837(10) 0.9835(5) 0.9458(4) 0.028(3) Uani 1 1 d .
O5 O 0.5847(9) 0.7997(5) 0.6799(4) 0.020(3) Uani 1 1 d .
O6 O 0.5348(9) 0.8235(6) 0.7470(4) 0.024(3) Uani 1 1 d .
O7 O 0.5086(12) 0.9160(6) 0.5528(5) 0.035(4) Uani 1 1 d .
O8 O 0.4258(11) 0.9937(6) 0.5623(5) 0.034(3) Uani 1 1 d U
O9 O 0.4298(10) 0.6953(5) 0.6838(4) 0.027(3) Uani 1 1 d .
O10 O 0.4810(9) 0.6581(6) 0.7458(4) 0.022(3) Uani 1 1 d .
O11 O 0.5716(11) 0.5293(5) 0.5393(4) 0.028(3) Uani 1 1 d .
O12 O 0.4743(10) 0.6028(5) 0.5442(4) 0.027(3) Uani 1 1 d .
O13 O 0.7269(9) 0.6555(6) 0.7393(4) 0.024(3) Uani 1 1 d .
O14 O 0.6861(11) 0.6885(5) 0.8055(4) 0.028(3) Uani 1 1 d .
O15 O 0.7549(9) 0.5799(5) 0.9367(4) 0.019(3) Uani 1 1 d .
O16 O 0.8472(10) 0.5042(5) 0.9316(4) 0.024(3) Uani 1 1 d .
N1 N 0.5642(11) 0.8067(6) 0.8485(5) 0.021(3) Uani 1 1 d .
N2 N 0.5159(13) 0.8732(6) 0.9195(5) 0.026(4) Uani 1 1 d .
N3 N 0.7030(12) 0.6840(6) 0.6324(5) 0.020(3) Uani 1 1 d .
N4 N 0.7420(14) 0.6227(7) 0.5579(5) 0.027(4) Uani 1 1 d .
N5 N 0.3104(12) 0.8099(6) 0.6444(5) 0.025(4) Uani 1 1 d .
N6 N 0.2578(13) 0.8731(6) 0.5718(5) 0.025(4) Uani 1 1 d .
N7 N 0.4543(11) 0.6831(6) 0.8561(5) 0.019(3) Uani 1 1 d .
N8 N 0.4978(13) 0.6257(6) 0.9322(6) 0.030(4) Uani 1 1 d .
C1 C 0.5153(15) 0.8525(7) 0.8443(6) 0.024(4) Uani 1 1 d .
H1 H 0.4933 0.8629 0.8162 0.029 Uiso 1 1 calc R
C2 C 0.4938(14) 0.8869(8) 0.8796(6) 0.022(4) Uani 1 1 d U
H2 H 0.4622 0.9214 0.8746 0.026 Uiso 1 1 calc R
C3 C 0.5646(14) 0.8260(8) 0.9250(6) 0.023(4) Uani 1 1 d .
H3 H 0.5801 0.8142 0.9536 0.028 Uiso 1 1 calc R
C4 C 0.5935(15) 0.7934(8) 0.8895(6) 0.027(4) Uani 1 1 d .
H4 H 0.6335 0.7621 0.8940 0.032 Uiso 1 1 calc R
C5 C 0.7579(14) 0.6363(7) 0.6341(6) 0.022(4) Uani 1 1 d .
H5 H 0.7832 0.6236 0.6609 0.026 Uiso 1 1 calc R
C6 C 0.7752(13) 0.6077(8) 0.5967(6) 0.022(4) Uani 1 1 d .
H6 H 0.8133 0.5751 0.5983 0.026 Uiso 1 1 calc R
C7 C 0.6896(15) 0.6691(8) 0.5566(7) 0.029(4) Uani 1 1 d U
H7 H 0.6636 0.6810 0.5297 0.034 Uiso 1 1 calc R
C8 C 0.6731(13) 0.6995(8) 0.5931(7) 0.026(4) Uani 1 1 d .
H8 H 0.6385 0.7334 0.5906 0.031 Uiso 1 1 calc R
C9 C 0.4168(17) 0.6984(8) 0.8958(6) 0.029(5) Uani 1 1 d .
H9 H 0.3748 0.7293 0.8973 0.035 Uiso 1 1 calc R
C10 C 0.4392(17) 0.6697(8) 0.9330(6) 0.030(5) Uani 1 1 d .
H10 H 0.4127 0.6813 0.9599 0.036 Uiso 1 1 calc R
C11 C 0.5390(16) 0.6119(8) 0.8946(7) 0.029(5) Uani 1 1 d .
H11 H 0.5858 0.5835 0.8937 0.035 Uiso 1 1 calc R
C12 C 0.5127(14) 0.6397(9) 0.8567(7) 0.028(5) Uani 1 1 d .
H12 H 0.5379 0.6269 0.8299 0.034 Uiso 1 1 calc R
C13 C 0.3337(15) 0.7962(8) 0.6047(6) 0.027(4) Uani 1 1 d .
H13 H 0.3716 0.7638 0.6004 0.032 Uiso 1 1 calc R
C14 C 0.3061(15) 0.8263(8) 0.5691(7) 0.026(4) Uani 1 1 d U
H14 H 0.3226 0.8127 0.5411 0.032 Uiso 1 1 calc R
C15 C 0.2313(13) 0.8874(8) 0.6122(6) 0.019(4) Uani 1 1 d U
H15 H 0.1925 0.9195 0.6159 0.023 Uiso 1 1 calc R
C16 C 0.2577(15) 0.8575(8) 0.6488(6) 0.024(4) Uani 1 1 d U
H16 H 0.2393 0.8701 0.6768 0.029 Uiso 1 1 calc R
C17 C 0.2917(11) 0.8297(7) 0.7935(5) 0.011(3) Uani 1 1 d U
C18 C 0.2406(13) 0.8791(7) 0.8166(6) 0.016(4) Uani 1 1 d .
C19 C 0.1855(13) 0.9136(7) 0.7938(6) 0.017(4) Uani 1 1 d U
H19 H 0.1795 0.9082 0.7633 0.021 Uiso 1 1 calc R
C20 C 0.1366(14) 0.9575(8) 0.8136(6) 0.021(4) Uani 1 1 d .
H20 H 0.0955 0.9811 0.7976 0.025 Uiso 1 1 calc R
C21 C 0.1511(14) 0.9652(8) 0.8592(6) 0.024(4) Uani 1 1 d U
H21 H 0.1189 0.9946 0.8739 0.029 Uiso 1 1 calc R
C22 C 0.2112(13) 0.9308(8) 0.8822(6) 0.020(4) Uani 1 1 d U
C23 C 0.2569(14) 0.8860(7) 0.8608(6) 0.019(4) Uani 1 1 d U
H23 H 0.2976 0.8614 0.8761 0.022 Uiso 1 1 calc R
C24 C 0.2280(17) 0.9414(8) 0.9298(7) 0.032(5) Uani 1 1 d .
C25 C 0.7260(13) 0.6534(7) 0.7800(5) 0.018(4) Uani 1 1 d .
C26 C 0.7741(12) 0.6031(7) 0.8016(5) 0.014(3) Uani 1 1 d U
C27 C 0.8230(13) 0.5660(8) 0.7774(7) 0.025(4) Uani 1 1 d .
H27 H 0.8249 0.5697 0.7466 0.030 Uiso 1 1 calc R
C28 C 0.8714(14) 0.5217(8) 0.7979(6) 0.026(4) Uani 1 1 d .
H28 H 0.9082 0.4963 0.7814 0.031 Uiso 1 1 calc R
C29 C 0.8644(13) 0.5160(7) 0.8417(6) 0.019(4) Uani 1 1 d U
H29 H 0.8969 0.4861 0.8555 0.023 Uiso 1 1 calc R
C30 C 0.8107(13) 0.5529(8) 0.8671(6) 0.022(4) Uani 1 1 d .
C31 C 0.7661(13) 0.5974(7) 0.8458(6) 0.021(4) Uani 1 1 d .
H31 H 0.7302 0.6237 0.8621 0.026 Uiso 1 1 calc R
C32 C 0.8006(14) 0.5431(8) 0.9152(7) 0.029(5) Uani 1 1 d .
C33 C 0.4717(12) 0.6586(7) 0.7055(6) 0.017(4) Uani 1 1 d U
C34 C 0.5144(15) 0.6127(8) 0.6794(7) 0.029(5) Uani 1 1 d .
C35 C 0.5728(13) 0.5714(7) 0.6998(6) 0.018(4) Uani 1 1 d U
H35 H 0.5828 0.5718 0.7304 0.022 Uiso 1 1 calc R
C36 C 0.6146(13) 0.5306(8) 0.6736(6) 0.022(4) Uani 1 1 d .
H36 H 0.6519 0.5025 0.6871 0.026 Uiso 1 1 calc R
C37 C 0.6044(13) 0.5293(7) 0.6301(7) 0.025(4) Uani 1 1 d .
H37 H 0.6356 0.5017 0.6131 0.030 Uiso 1 1 calc R
C38 C 0.5469(14) 0.5694(8) 0.6103(7) 0.026(4) Uani 1 1 d .
C39 C 0.5047(12) 0.6107(7) 0.6345(5) 0.014(3) Uani 1 1 d U
H39 H 0.4680 0.6384 0.6202 0.017 Uiso 1 1 calc R
C40 C 0.5311(13) 0.5663(7) 0.5628(6) 0.019(4) Uani 1 1 d U
C41 C 0.5432(12) 0.8308(7) 0.7059(6) 0.017(4) Uani 1 1 d U
C42 C 0.4933(15) 0.8811(8) 0.6871(6) 0.024(4) Uani 1 1 d U
C43 C 0.4395(15) 0.9181(8) 0.7136(7) 0.027(4) Uani 1 1 d .
H43 H 0.4350 0.9117 0.7441 0.032 Uiso 1 1 calc R
C44 C 0.3945(13) 0.9627(8) 0.6954(7) 0.028(5) Uani 1 1 d .
H44 H 0.3591 0.9876 0.7131 0.033 Uiso 1 1 calc R
C45 C 0.4002(13) 0.9717(8) 0.6514(7) 0.024(4) Uani 1 1 d .
H45 H 0.3677 1.0025 0.6389 0.029 Uiso 1 1 calc R
C46 C 0.4527(12) 0.9365(7) 0.6250(6) 0.017(4) Uani 1 1 d U
C47 C 0.4975(14) 0.8914(7) 0.6428(6) 0.020(4) Uani 1 1 d .
H47 H 0.5321 0.8667 0.6245 0.024 Uiso 1 1 calc R
C48 C 0.4605(13) 0.9490(8) 0.5768(6) 0.019(4) Uani 1 1 d U
O4W O 0.3157(14) 0.7076(6) 0.4595(5) 0.046(4) Uani 1 1 d .
H4WA H 0.3048 0.6729 0.4558 0.055 Uiso 1 1 d R
H4WB H 0.3536 0.7111 0.4807 0.055 Uiso 0.50 1 d PR
H4WC H 0.2647 0.7248 0.4651 0.055 Uiso 0.50 1 d PR
O3W O 0.4378(13) 0.7154(6) 0.5289(5) 0.046(4) Uani 1 1 d .
H3WA H 0.4512 0.6815 0.5350 0.055 Uiso 1 1 d R
H3WB H 0.3998 0.7154 0.5076 0.055 Uiso 0.50 1 d PR
H3WC H 0.4876 0.7330 0.5220 0.055 Uiso 0.50 1 d PR
O1W O 0.6972(11) 0.8017(6) 0.4587(5) 0.037(4) Uani 1 1 d .
H1WA H 0.6590 0.8015 0.4799 0.044 Uiso 0.50 1 d PR
H1WB H 0.7273 0.7709 0.4588 0.044 Uiso 0.50 1 d PR
H1WC H 0.7352 0.8291 0.4612 0.044 Uiso 1 1 d R
O2W O 0.5700(11) 0.8011(6) 0.5303(5) 0.037(4) Uani 1 1 d .
H2WA H 0.5260 0.7770 0.5305 0.044 Uiso 0.50 1 d PR
H2WB H 0.5472 0.8329 0.5371 0.044 Uiso 1 1 d R
H2WC H 0.5951 0.8027 0.5052 0.044 Uiso 0.50 1 d PR

loop_
_atom_site_aniso_label
_atom_site_aniso_U_11
_atom_site_aniso_U_22
_atom_site_aniso_U_33
_atom_site_aniso_U_23
_atom_site_aniso_U_13
_atom_site_aniso_U_12
Ag1 0.0316(8) 0.0165(7) 0.0197(7) -0.0020(5) -0.0029(6) 0.0091(6)
Ag2 0.0189(7) 0.0211(7) 0.0196(7) -0.0008(5) -0.0015(6) 0.0054(6)
Ag3 0.0242(7) 0.0125(6) 0.0249(7) 0.0012(5) 0.0029(6) 0.0041(6)
Ag4 0.0163(7) 0.0172(7) 0.0241(7) 0.0014(5) -0.0013(6) 0.0038(5)
Ag5 0.0470(10) 0.0156(7) 0.0300(8) 0.0032(6) 0.0086(7) -0.0019(7)
Ag6 0.0427(9) 0.0167(7) 0.0229(7) 0.0008(6) 0.0043(7) 0.0000(7)
Ag7 0.0625(11) 0.0180(7) 0.0245(8) 0.0005(6) 0.0034(8) 0.0100(8)
Ag8 0.0889(16) 0.0188(8) 0.0286(9) 0.0030(7) -0.0126(9) -0.0131(9)
O1 0.026(8) 0.019(7) 0.038(8) -0.007(6) 0.002(6) 0.006(6)
O2 0.018(7) 0.022(7) 0.021(6) -0.009(5) 0.009(5) 0.007(5)
O3 0.032(8) 0.018(6) 0.023(7) 0.004(5) -0.002(6) -0.007(6)
O4 0.032(8) 0.018(7) 0.033(8) -0.004(6) 0.010(6) 0.002(6)
O5 0.015(6) 0.019(6) 0.025(7) -0.002(5) -0.001(5) 0.004(5)
O6 0.015(7) 0.031(7) 0.027(7) -0.007(6) -0.003(6) 0.012(6)
O7 0.047(10) 0.025(7) 0.032(8) 0.006(6) -0.023(7) 0.006(7)
O8 0.037(5) 0.028(5) 0.036(5) 0.002(4) -0.009(4) 0.005(4)
O9 0.030(8) 0.020(7) 0.030(7) 0.008(6) 0.016(6) 0.013(6)
O10 0.015(7) 0.032(7) 0.018(6) 0.000(6) 0.001(5) -0.008(6)
O11 0.038(9) 0.020(7) 0.028(7) -0.001(6) 0.003(6) -0.006(6)
O12 0.032(8) 0.017(6) 0.031(8) -0.005(6) 0.011(6) -0.003(6)
O13 0.014(7) 0.028(7) 0.031(8) 0.016(6) 0.006(6) 0.006(5)
O14 0.054(10) 0.009(6) 0.022(7) 0.005(5) 0.000(7) 0.005(6)
O15 0.017(6) 0.025(7) 0.016(6) 0.002(5) -0.006(5) 0.009(6)
O16 0.023(7) 0.014(6) 0.034(7) 0.009(6) -0.005(6) -0.002(6)
N1 0.021(8) 0.016(8) 0.025(8) 0.000(6) 0.005(7) -0.002(7)
N2 0.035(10) 0.013(8) 0.030(9) 0.002(7) 0.015(8) -0.005(7)
N3 0.027(9) 0.012(7) 0.022(8) 0.001(6) 0.008(7) -0.001(7)
N4 0.035(10) 0.025(8) 0.021(8) -0.005(7) -0.002(8) -0.008(8)
N5 0.029(9) 0.013(8) 0.032(9) -0.003(7) 0.000(8) -0.005(7)
N6 0.027(9) 0.018(8) 0.029(9) 0.007(7) 0.000(8) -0.001(7)
N7 0.019(8) 0.019(8) 0.019(8) 0.000(6) -0.006(6) 0.007(6)
N8 0.035(10) 0.015(8) 0.040(10) 0.001(7) -0.025(9) -0.009(8)
C1 0.032(11) 0.015(9) 0.026(10) -0.003(8) -0.005(9) -0.012(8)
C2 0.020(6) 0.021(5) 0.025(6) 0.002(4) 0.005(4) 0.000(4)
C3 0.028(11) 0.018(9) 0.022(10) -0.003(7) 0.001(8) -0.010(8)
C4 0.028(11) 0.020(9) 0.033(11) 0.006(8) 0.004(9) 0.017(8)
C5 0.018(9) 0.014(8) 0.035(10) 0.007(8) -0.003(9) 0.002(8)
C6 0.021(10) 0.014(9) 0.030(10) -0.007(8) 0.010(8) -0.005(7)
C7 0.032(6) 0.025(6) 0.029(6) 0.001(4) -0.001(5) -0.003(5)
C8 0.016(10) 0.023(10) 0.038(11) 0.009(9) 0.000(8) -0.005(8)
C9 0.049(14) 0.009(9) 0.029(11) -0.009(8) -0.005(10) 0.000(9)
C10 0.052(14) 0.019(10) 0.019(10) -0.001(8) 0.016(9) -0.008(10)
C11 0.035(12) 0.016(9) 0.037(12) 0.003(8) -0.014(10) 0.005(9)
C12 0.016(10) 0.031(11) 0.039(12) -0.001(9) 0.000(9) -0.010(9)
C13 0.033(12) 0.021(10) 0.026(10) 0.006(8) -0.001(9) -0.007(9)
C14 0.027(6) 0.025(6) 0.026(6) -0.004(4) -0.005(4) 0.001(4)
C15 0.019(6) 0.018(5) 0.022(5) 0.000(4) 0.000(4) -0.003(4)
C16 0.025(6) 0.023(6) 0.024(6) -0.003(4) -0.006(4) 0.001(4)
C17 0.008(5) 0.010(5) 0.014(5) 0.000(4) 0.000(4) 0.002(4)
C18 0.013(9) 0.013(8) 0.022(9) 0.004(7) 0.005(7) -0.005(7)
C19 0.017(5) 0.017(5) 0.018(5) 0.001(4) 0.001(4) -0.005(4)
C20 0.024(10) 0.020(9) 0.020(9) 0.004(7) 0.001(8) -0.005(8)
C21 0.025(6) 0.023(6) 0.025(6) -0.004(4) 0.004(4) 0.001(4)
C22 0.020(5) 0.021(5) 0.020(5) -0.002(4) 0.000(4) -0.005(4)
C23 0.017(5) 0.017(5) 0.022(5) 0.000(4) 0.000(4) 0.002(4)
C24 0.052(15) 0.015(9) 0.030(11) -0.006(9) 0.019(10) -0.019(10)
C25 0.027(11) 0.017(9) 0.011(8) -0.003(7) 0.010(7) 0.003(8)
C26 0.012(5) 0.014(5) 0.017(5) 0.003(4) -0.004(4) -0.004(4)
C27 0.021(10) 0.024(10) 0.031(10) 0.007(8) -0.007(8) -0.005(8)
C28 0.025(11) 0.028(10) 0.025(10) 0.001(8) -0.007(8) -0.008(9)
C29 0.018(5) 0.017(5) 0.022(5) 0.000(4) -0.003(4) -0.003(4)
C30 0.018(9) 0.017(9) 0.029(10) -0.002(8) -0.008(8) -0.005(8)
C31 0.021(10) 0.013(8) 0.030(10) 0.000(7) -0.012(8) -0.011(8)
C32 0.020(10) 0.020(10) 0.045(12) -0.006(9) -0.006(9) 0.001(8)
C33 0.013(5) 0.017(5) 0.020(5) -0.002(4) 0.001(4) 0.000(4)
C34 0.030(12) 0.021(10) 0.034(11) 0.007(8) -0.010(9) 0.000(9)
C35 0.016(5) 0.018(5) 0.021(5) 0.001(4) 0.003(4) 0.002(4)
C36 0.013(9) 0.022(9) 0.030(10) -0.003(8) 0.008(8) 0.001(8)
C37 0.016(9) 0.008(8) 0.050(13) -0.002(8) 0.015(9) -0.001(7)
C38 0.023(10) 0.015(9) 0.040(12) 0.007(8) 0.017(9) 0.001(8)
C39 0.013(5) 0.015(5) 0.014(5) 0.000(4) 0.002(4) 0.000(4)
C40 0.016(5) 0.019(5) 0.021(5) 0.001(4) 0.004(4) 0.000(4)
C41 0.015(5) 0.017(5) 0.018(5) 0.000(4) -0.006(4) 0.000(4)
C42 0.024(6) 0.023(6) 0.024(6) -0.001(4) -0.001(4) 0.005(4)
C43 0.031(11) 0.020(9) 0.030(11) -0.006(8) 0.005(9) 0.014(9)
C44 0.010(9) 0.018(9) 0.055(14) -0.016(9) -0.005(9) 0.001(8)
C45 0.011(9) 0.015(9) 0.047(12) -0.009(8) -0.001(8) 0.007(7)
C46 0.014(5) 0.017(5) 0.019(5) 0.000(4) -0.004(4) -0.001(4)
C47 0.021(10) 0.016(9) 0.023(9) -0.006(7) -0.001(8) 0.012(8)
C48 0.019(5) 0.019(5) 0.020(5) 0.000(4) -0.005(4) 0.001(4)
O4W 0.078(13) 0.022(8) 0.039(9) 0.005(7) -0.010(9) 0.000(8)
O3W 0.066(12) 0.027(8) 0.045(10) 0.001(7) -0.010(9) 0.009(8)
O1W 0.041(9) 0.025(7) 0.045(9) -0.008(7) 0.004(8) 0.001(7)
O2W 0.044(10) 0.014(7) 0.052(10) -0.005(6) -0.004(8) 0.007(7)

loop_
_atom_type_symbol
_atom_type_description
_atom_type_scat_dispersion_real
_atom_type_scat_dispersion_imag
_atom_type_scat_source
C C 0.0033 0.0016 'International Tables Vol C Tables 4.2.6.8 and 6.1.1.4'
H H 0.0000 0.0000 'International Tables Vol C Tables 4.2.6.8 and 6.1.1.4'
Ag Ag -0.8971 1.1015 'International Tables Vol C Tables 4.2.6.8 and 6.1.1.4'
N N 0.0061 0.0033 'International Tables Vol C Tables 4.2.6.8 and 6.1.1.4'
O O 0.0106 0.0060 'International Tables Vol C Tables 4.2.6.8 and 6.1.1.4'

loop_
_geom_angle_atom_site_label_1
_geom_angle_atom_site_label_2
_geom_angle_atom_site_label_3
_geom_angle
_geom_angle_site_symmetry_1
_geom_angle_site_symmetry_3
O9 Ag1 O1 166.3(5) . .
O9 Ag1 N5 97.6(5) . .
O1 Ag1 N5 96.0(5) . .
O9 Ag1 Ag2 82.9(4) . .
O1 Ag1 Ag2 83.8(4) . .
N5 Ag1 Ag2 174.7(4) . .
O9 Ag1 Ag1 106.9(4) . 2_565
O1 Ag1 Ag1 72.6(4) . 2_565
N5 Ag1 Ag1 82.9(4) . 2_565
Ag2 Ag1 Ag1 102.00(5) . 2_565
O2 Ag2 O10 165.1(5) . .
O2 Ag2 N7 96.2(5) . .
O10 Ag2 N7 98.5(5) . .
O2 Ag2 Ag1 82.5(3) . .
O10 Ag2 Ag1 83.0(3) . .
N7 Ag2 Ag1 176.0(4) . .
O2 Ag2 Ag3 102.2(3) . .
O10 Ag2 Ag3 76.5(3) . .
N7 Ag2 Ag3 86.5(4) . .
Ag1 Ag2 Ag3 97.45(6) . .
O14 Ag3 O6 166.8(5) . .
O14 Ag3 N1 104.1(5) . .
O6 Ag3 N1 88.4(5) . .
O14 Ag3 Ag4 84.9(4) . .
O6 Ag3 Ag4 82.8(3) . .
N1 Ag3 Ag4 170.9(4) . .
O14 Ag3 Ag2 101.4(4) . .
O6 Ag3 Ag2 76.4(4) . .
N1 Ag3 Ag2 79.7(4) . .
Ag4 Ag3 Ag2 100.30(6) . .
O5 Ag4 O13 163.6(5) . .
O5 Ag4 N3 101.6(5) . .
O13 Ag4 N3 94.7(5) . .
O5 Ag4 Ag3 82.7(3) . .
O13 Ag4 Ag3 81.0(4) . .
N3 Ag4 Ag3 175.7(4) . .
O5 Ag4 Ag4 92.8(3) . 2_665
O13 Ag4 Ag4 86.1(3) . 2_665
N3 Ag4 Ag4 86.3(4) . 2_665
Ag3 Ag4 Ag4 93.68(5) . 2_665
N2 Ag5 O11 125.9(6) 8_575 5_666
N2 Ag5 O11 140.1(6) 8_575 .
O11 Ag5 O11 91.1(5) 5_666 .
N2 Ag5 O12 111.2(5) 8_575 .
O11 Ag5 O12 114.9(4) 5_666 .
O11 Ag5 O12 53.6(5) . .
N2 Ag5 Ag6 113.2(4) 8_575 8_575
O11 Ag5 Ag6 73.8(4) 5_666 8_575
O11 Ag5 Ag6 89.0(3) . 8_575
O12 Ag5 Ag6 55.8(3) . 8_575
O3 Ag6 N6 117.0(5) . 7_656
O3 Ag6 O16 147.0(5) . 6_567
N6 Ag6 O16 95.8(5) 7_656 6_567
O3 Ag6 Ag7 87.7(3) . .
N6 Ag6 Ag7 132.9(4) 7_656 .
O16 Ag6 Ag7 65.7(3) 6_567 .
O3 Ag6 Ag5 70.4(4) . 8_576
N6 Ag6 Ag5 131.4(4) 7_656 8_576
O16 Ag6 Ag5 91.3(3) 6_567 8_576
Ag7 Ag6 Ag5 93.55(6) . 8_576
O15 Ag7 O4 146.3(5) 6_567 .
O15 Ag7 N4 112.4(5) 6_567 4_656
O4 Ag7 N4 95.6(5) . 4_656
O15 Ag7 Ag6 92.3(3) 6_567 .
O4 Ag7 Ag6 69.7(3) . .
N4 Ag7 Ag6 148.9(4) 4_656 .
O15 Ag7 Ag8 80.7(3) 6_567 6_567
O4 Ag7 Ag8 76.7(4) . 6_567
N4 Ag7 Ag8 98.6(5) 4_656 6_567
Ag6 Ag7 Ag8 104.03(7) . 6_567
O7 Ag8 O8 150.3(5) 8_576 4_646
O7 Ag8 N8 114.9(6) 8_576 .
O8 Ag8 N8 93.4(6) 4_646 .
O7 Ag8 Ag8 88.4(4) 8_576 5_667
O8 Ag8 Ag8 70.5(4) 4_646 5_667
N8 Ag8 Ag8 146.4(4) . 5_667
O7 Ag8 Ag7 85.5(4) 8_576 6_657
O8 Ag8 Ag7 76.8(4) 4_646 6_657
N8 Ag8 Ag7 108.5(5) . 6_657
Ag8 Ag8 Ag7 96.55(10) 5_667 6_657
C17 O1 Ag1 121.9(11) . .
C17 O2 Ag2 123.2(11) . .
C24 O3 Ag6 112.2(12) . .
C24 O4 Ag7 124.7(14) . .
C41 O5 Ag4 122.8(11) . .
C41 O6 Ag3 123.7(11) . .
C48 O7 Ag8 113.8(11) . 8_575
C48 O8 Ag8 132.2(14) . 4_656
C33 O9 Ag1 125.2(12) . .
C33 O10 Ag2 122.7(12) . .
C40 O11 Ag5 120.0(12) . 5_666
C40 O11 Ag5 95.1(11) . .
Ag5 O11 Ag5 88.9(5) 5_666 .
C40 O12 Ag5 92.2(10) . .
C25 O13 Ag4 124.4(12) . .
C25 O14 Ag3 123.5(11) . .
C32 O15 Ag7 106.5(12) . 6_657
C32 O16 Ag6 129.6(14) . 6_657
C1 N1 C4 116.6(16) . .
C1 N1 Ag3 117.1(13) . .
C4 N1 Ag3 125.7(12) . .
C2 N2 C3 117.0(17) . .
C2 N2 Ag5 117.1(13) . 8_576
C3 N2 Ag5 124.2(14) . 8_576
C8 N3 C5 116.2(16) . .
C8 N3 Ag4 127.4(13) . .
C5 N3 Ag4 116.0(12) . .
C6 N4 C7 116.7(17) . .
C6 N4 Ag7 112.1(12) . 4_646
C7 N4 Ag7 128.9(14) . 4_646
C13 N5 C16 116.0(17) . .
C13 N5 Ag1 129.5(14) . .
C16 N5 Ag1 114.5(12) . .
C14 N6 C15 114.8(17) . .
C14 N6 Ag6 132.7(14) . 7_655
C15 N6 Ag6 112.4(12) . 7_655
C12 N7 C9 115.8(17) . .
C12 N7 Ag2 118.7(13) . .
C9 N7 Ag2 125.3(12) . .
C11 N8 C10 118.6(17) . .
C11 N8 Ag8 111.1(13) . .
C10 N8 Ag8 129.3(15) . .
N1 C1 C2 122.2(18) . .
N1 C1 H1 118.9 . .
C2 C1 H1 118.9 . .
N2 C2 C1 122.1(18) . .
N2 C2 H2 119.0 . .
C1 C2 H2 119.0 . .
N2 C3 C4 121.6(18) . .
N2 C3 H3 119.2 . .
C4 C3 H3 119.2 . .
N1 C4 C3 120.1(17) . .
N1 C4 H4 120.0 . .
C3 C4 H4 120.0 . .
C6 C5 N3 118.9(18) . .
C6 C5 H5 120.5 . .
N3 C5 H5 120.5 . .
N4 C6 C5 124.0(18) . .
N4 C6 H6 118.0 . .
C5 C6 H6 118.0 . .
N4 C7 C8 120.8(19) . .
N4 C7 H7 119.6 . .
C8 C7 H7 119.6 . .
N3 C8 C7 123.3(19) . .
N3 C8 H8 118.4 . .
C7 C8 H8 118.4 . .
C10 C9 N7 121.1(18) . .
C10 C9 H9 119.4 . .
N7 C9 H9 119.4 . .
N8 C10 C9 121.3(19) . .
N8 C10 H10 119.3 . .
C9 C10 H10 119.3 . .
N8 C11 C12 119.3(19) . .
N8 C11 H11 120.4 . .
C12 C11 H11 120.4 . .
N7 C12 C11 124(2) . .
N7 C12 H12 118.2 . .
C11 C12 H12 118.2 . .
N5 C13 C14 123(2) . .
N5 C13 H13 118.5 . .
C14 C13 H13 118.5 . .
N6 C14 C13 123.2(19) . .
N6 C14 H14 118.4 . .
C13 C14 H14 118.4 . .
N6 C15 C16 123.1(18) . .
N6 C15 H15 118.5 . .
C16 C15 H15 118.5 . .
N5 C16 C15 119.8(18) . .
N5 C16 H16 120.1 . .
C15 C16 H16 120.1 . .
O1 C17 O2 127.5(15) . .
O1 C17 C18 114.2(14) . .
O2 C17 C18 118.3(14) . .
C19 C18 C23 122.6(17) . .
C19 C18 C17 120.1(15) . .
C23 C18 C17 117.3(15) . .
C18 C19 C20 121.7(17) . .
C18 C19 H19 119.2 . .
C20 C19 H19 119.2 . .
C19 C20 C21 116.9(17) . .
C19 C20 H20 121.6 . .
C21 C20 H20 121.6 . .
C22 C21 C20 121.1(18) . .
C22 C21 H21 119.4 . .
C20 C21 H21 119.4 . .
C21 C22 C23 119.6(17) . .
C21 C22 C24 119.9(18) . .
C23 C22 C24 120.5(18) . .
C18 C23 C22 118.0(17) . .
C18 C23 H23 121.0 . .
C22 C23 H23 121.0 . .
O3 C24 O4 126.4(19) . .
O3 C24 C22 118.3(18) . .
O4 C24 C22 115(2) . .
O13 C25 O14 126.3(17) . .
O13 C25 C26 117.4(15) . .
O14 C25 C26 116.3(14) . .
C27 C26 C31 121.8(17) . .
C27 C26 C25 120.2(15) . .
C31 C26 C25 118.1(16) . .
C26 C27 C28 119.6(18) . .
C26 C27 H27 120.2 . .
C28 C27 H27 120.2 . .
C29 C28 C27 119(2) . .
C29 C28 H28 120.5 . .
C27 C28 H28 120.5 . .
C28 C29 C30 121.9(18) . .
C28 C29 H29 119.0 . .
C30 C29 H29 119.0 . .
C31 C30 C29 117.6(18) . .
C31 C30 C32 122.2(18) . .
C29 C30 C32 120.2(17) . .
C26 C31 C30 120.0(18) . .
C26 C31 H31 120.0 . .
C30 C31 H31 120.0 . .
O16 C32 O15 125(2) . .
O16 C32 C30 117.6(18) . .
O15 C32 C30 116.9(17) . .
O10 C33 O9 126.0(17) . .
O10 C33 C34 119.1(16) . .
O9 C33 C34 114.9(16) . .
C39 C34 C35 118.0(18) . .
C39 C34 C33 121.4(17) . .
C35 C34 C33 120.4(17) . .
C36 C35 C34 118.2(18) . .
C36 C35 H35 120.9 . .
C34 C35 H35 120.9 . .
C37 C36 C35 122.9(18) . .
C37 C36 H36 118.6 . .
C35 C36 H36 118.6 . .
C36 C37 C38 118.7(18) . .
C36 C37 H37 120.6 . .
C38 C37 H37 120.6 . .
C39 C38 C37 120.7(19) . .
C39 C38 C40 120.3(17) . .
C37 C38 C40 119.0(17) . .
C38 C39 C34 121.4(18) . .
C38 C39 H39 119.3 . .
C34 C39 H39 119.3 . .
O11 C40 O12 119.1(16) . .
O11 C40 C38 121.7(17) . .
O12 C40 C38 119.3(16) . .
O5 C41 O6 126.8(17) . .
O5 C41 C42 116.8(16) . .
O6 C41 C42 116.3(16) . .
C47 C42 C43 118.5(18) . .
C47 C42 C41 119.8(17) . .
C43 C42 C41 121.6(17) . .
C44 C43 C42 119.9(19) . .
C44 C43 H43 120.1 . .
C42 C43 H43 120.1 . .
C43 C44 C45 120.1(18) . .
C43 C44 H44 120.0 . .
C45 C44 H44 120.0 . .
C44 C45 C46 121.0(18) . .
C44 C45 H45 119.5 . .
C46 C45 H45 119.5 . .
C47 C46 C45 119.5(17) . .
C47 C46 C48 120.9(16) . .
C45 C46 C48 119.5(17) . .
C46 C47 C42 120.9(17) . .
C46 C47 H47 119.6 . .
C42 C47 H47 119.6 . .
O8 C48 O7 121.8(17) . .
O8 C48 C46 119.1(17) . .
O7 C48 C46 118.8(16) . .
H4WA O4W H4WB 108.3 . .
H4WA O4W H4WC 109.9 . .
H4WB O4W H4WC 109.9 . .
H3WA O3W H3WB 108.2 . .
H3WA O3W H3WC 109.8 . .
H3WB O3W H3WC 109.8 . .
H1WA O1W H1WB 108.4 . .
H1WA O1W H1WC 110.1 . .
H1WB O1W H1WC 110.0 . .
H2WA O2W H2WB 108.6 . .
H2WA O2W H2WC 110.3 . .
H2WB O2W H2WC 110.3 . .

loop_
_geom_bond_atom_site_label_1
_geom_bond_atom_site_label_2
_geom_bond_distance
_geom_bond_site_symmetry_2
_geom_bond_publ_flag
Ag1 O9 2.195(13) . ?
Ag1 O1 2.215(13) . ?
Ag1 N5 2.373(17) . ?
Ag1 Ag2 2.7672(19) . y
Ag1 Ag1 2.987(3) 2_565 y
Ag2 O2 2.227(12) . ?
Ag2 O10 2.243(13) . ?
Ag2 N7 2.330(15) . ?
Ag2 Ag3 2.984(2) . y
Ag3 O14 2.134(13) . ?
Ag3 O6 2.164(13) . ?
Ag3 N1 2.381(15) . ?
Ag3 Ag4 2.794(2) . y
Ag4 O5 2.209(12) . ?
Ag4 O13 2.223(12) . ?
Ag4 N3 2.363(15) . ?
Ag4 Ag4 2.917(3) 2_665 y
Ag5 N2 2.248(16) 8_575 ?
Ag5 O11 2.379(13) 5_666 ?
Ag5 O11 2.459(14) . ?
Ag5 O12 2.500(13) . ?
Ag5 Ag6 3.201(2) 8_575 y
Ag6 O3 2.238(13) . ?
Ag6 N6 2.330(16) 7_656 ?
Ag6 O16 2.339(12) 6_567 ?
Ag6 Ag7 2.923(2) . y
Ag6 Ag5 3.201(2) 8_576 y
Ag7 O15 2.272(12) 6_567 ?
Ag7 O4 2.323(14) . ?
Ag7 N4 2.378(16) 4_656 ?
Ag7 Ag8 3.278(3) 6_567 y
Ag8 O7 2.187(15) 8_576 ?
Ag8 O8 2.206(15) 4_646 ?
Ag8 N8 2.369(16) . ?
Ag8 Ag8 2.861(3) 5_667 y
Ag8 Ag7 3.278(3) 6_657 y
O1 C17 1.26(2) . ?
O2 C17 1.26(2) . ?
O3 C24 1.24(3) . ?
O4 C24 1.28(2) . ?
O5 C41 1.24(2) . ?
O6 C41 1.28(2) . ?
O7 C48 1.28(2) . ?
O7 Ag8 2.187(15) 8_575 ?
O8 C48 1.26(2) . ?
O8 Ag8 2.206(15) 4_656 ?
O9 C33 1.25(2) . ?
O10 C33 1.25(2) . ?
O11 C40 1.28(2) . ?
O11 Ag5 2.379(13) 5_666 ?
O12 C40 1.32(2) . ?
O13 C25 1.25(2) . ?
O14 C25 1.28(2) . ?
O15 C32 1.28(2) . ?
O15 Ag7 2.272(12) 6_657 ?
O16 C32 1.25(2) . ?
O16 Ag6 2.339(12) 6_657 ?
N1 C1 1.30(3) . ?
N1 C4 1.37(3) . ?
N2 C2 1.31(3) . ?
N2 C3 1.33(3) . ?
N2 Ag5 2.248(16) 8_576 ?
N3 C8 1.33(3) . ?
N3 C5 1.38(2) . ?
N4 C6 1.33(3) . ?
N4 C7 1.33(3) . ?
N4 Ag7 2.378(16) 4_646 ?
N5 C13 1.31(3) . ?
N5 C16 1.37(3) . ?
N6 C14 1.31(3) . ?
N6 C15 1.34(2) . ?
N6 Ag6 2.330(16) 7_655 ?
N7 C12 1.33(3) . ?
N7 C9 1.38(3) . ?
N8 C11 1.34(3) . ?
N8 C10 1.34(3) . ?
C1 C2 1.40(3) . ?
C1 H1 0.9500 . ?
C2 H2 0.9500 . ?
C3 C4 1.40(3) . ?
C3 H3 0.9500 . ?
C4 H4 0.9500 . ?
C5 C6 1.36(3) . ?
C5 H5 0.9500 . ?
C6 H6 0.9500 . ?
C7 C8 1.36(3) . ?
C7 H7 0.9500 . ?
C8 H8 0.9500 . ?
C9 C10 1.37(3) . ?
C9 H9 0.9500 . ?
C10 H10 0.9500 . ?
C11 C12 1.39(3) . ?
C11 H11 0.9500 . ?
C12 H12 0.9500 . ?
C13 C14 1.37(3) . ?
C13 H13 0.9500 . ?
C14 H14 0.9500 . ?
C15 C16 1.38(3) . ?
C15 H15 0.9500 . ?
C16 H16 0.9500 . ?
C17 C18 1.56(2) . ?
C18 C19 1.33(3) . ?
C18 C23 1.39(2) . ?
C19 C20 1.40(3) . ?
C19 H19 0.9500 . ?
C20 C21 1.43(3) . ?
C20 H20 0.9500 . ?
C21 C22 1.38(3) . ?
C21 H21 0.9500 . ?
C22 C23 1.41(3) . ?
C22 C24 1.50(3) . ?
C23 H23 0.9500 . ?
C25 C26 1.53(2) . ?
C26 C27 1.35(3) . ?
C26 C31 1.37(3) . ?
C27 C28 1.41(3) . ?
C27 H27 0.9500 . ?
C28 C29 1.36(3) . ?
C28 H28 0.9500 . ?
C29 C30 1.40(3) . ?
C29 H29 0.9500 . ?
C30 C31 1.40(3) . ?
C30 C32 1.50(3) . ?
C31 H31 0.9500 . ?
C33 C34 1.49(3) . ?
C34 C39 1.39(3) . ?
C34 C35 1.43(3) . ?
C35 C36 1.39(2) . ?
C35 H35 0.9500 . ?
C36 C37 1.35(3) . ?
C36 H36 0.9500 . ?
C37 C38 1.40(3) . ?
C37 H37 0.9500 . ?
C38 C39 1.37(3) . ?
C38 C40 1.48(3) . ?
C39 H39 0.9500 . ?
C41 C42 1.51(3) . ?
C42 C47 1.38(3) . ?
C42 C43 1.43(3) . ?
C43 C44 1.36(3) . ?
C43 H43 0.9500 . ?
C44 C45 1.37(3) . ?
C44 H44 0.9500 . ?
C45 C46 1.39(3) . ?
C45 H45 0.9500 . ?
C46 C47 1.36(2) . ?
C46 C48 1.51(2) . ?
C47 H47 0.9500 . ?
O4W H4WA 0.8499 . ?
O4W H4WB 0.8500 . ?
O4W H4WC 0.8501 . ?
O3W H3WA 0.8501 . ?
O3W H3WB 0.8498 . ?
O3W H3WC 0.8499 . ?
O1W H1WA 0.8495 . ?
O1W H1WB 0.8497 . ?
O1W H1WC 0.8501 . ?
O2W H2WA 0.8498 . ?
O2W H2WB 0.8501 . ?
O2W H2WC 0.8500 . ?
